data_7003370
loop_
_publ_author_name
'Ritch, Jamie S.'
'Chivers, Tristram'

_publ_section_title
;
 Coordination chemistry of a new P,Te-centred ligand: synthesis, NMR
 spectra and X-ray structures of M(TePPri2NPPri2)2 (M = Zn, Cd, Hg)
;
_journal_issue 7
_journal_name_full 'Dalton Transactions'
_journal_page_first 957
_journal_page_last 962
_journal_paper_doi 10.1039/b715789d
_journal_year 2008
_chemical_formula_moiety 'C24 H56 N2 P4 Te2 Zn'
_chemical_formula_sum 'C24 H56 N2 P4 Te2 Zn'
_chemical_formula_weight 817.16
_chemical_name_systematic
;
?
;
_space_group_IT_number 2
_symmetry_cell_setting triclinic
_symmetry_space_group_name_Hall '-P 1'
_symmetry_space_group_name_H-M 'P -1'
_atom_sites_solution_hydrogens geom
_atom_sites_solution_primary direct
_atom_sites_solution_secondary difmap
_audit_creation_method SHELXL-97
_cell_angle_alpha 70.47(3)
_cell_angle_beta 89.11(3)
_cell_angle_gamma 81.53(3)
_cell_formula_units_Z 2
_cell_length_a 9.869(2)
_cell_length_b 12.626(3)
_cell_length_c 14.968(3)
_cell_measurement_temperature 173(2)
_cell_volume 1737.5(7)
_computing_cell_refinement 'Nonius DENZO'
_computing_data_collection 'Nonius COLLECT'
_computing_data_reduction 'Nonius DENZO'
_computing_molecular_graphics 'Bruker SHELXTL'
_computing_publication_material 'Bruker SHELXTL'
_computing_structure_refinement 'SHELXL-97 (Sheldrick, 1997)'
_computing_structure_solution 'SHELXS-97 (Sheldrick, 1990)'
_diffrn_ambient_temperature 173(2)
_diffrn_measured_fraction_theta_full 0.995
_diffrn_measured_fraction_theta_max 0.995
_diffrn_measurement_device_type 'Nonius KappaCCD'
_diffrn_measurement_method 'phi\omega scans'
_diffrn_radiation_monochromator graphite
_diffrn_radiation_source 'fine-focus sealed tube'
_diffrn_radiation_type MoK\a
_diffrn_radiation_wavelength 0.71073
_diffrn_reflns_av_R_equivalents 0.0375
_diffrn_reflns_av_sigmaI/netI 0.0520
_diffrn_reflns_limit_h_max 11
_diffrn_reflns_limit_h_min -11
_diffrn_reflns_limit_k_max 15
_diffrn_reflns_limit_k_min -15
_diffrn_reflns_limit_l_max 17
_diffrn_reflns_limit_l_min -17
_diffrn_reflns_number 31378
_diffrn_reflns_theta_full 25.02
_diffrn_reflns_theta_max 25.02
_diffrn_reflns_theta_min 3.62
_exptl_absorpt_coefficient_mu 2.552
_exptl_absorpt_correction_T_max 0.8619
_exptl_absorpt_correction_T_min 0.8219
_exptl_absorpt_correction_type integration
_exptl_absorpt_process_details 'HKL Scalepack (Otwinowski & Minor 1997)'
_exptl_crystal_colour 'pale yellow'
_exptl_crystal_density_diffrn 1.562
_exptl_crystal_density_method 'not measured'
_exptl_crystal_description plate
_exptl_crystal_F_000 816
_exptl_crystal_size_max 0.08
_exptl_crystal_size_mid 0.06
_exptl_crystal_size_min 0.06
_refine_diff_density_max 0.789
_refine_diff_density_min -1.147
_refine_diff_density_rms 0.192
_refine_ls_extinction_method none
_refine_ls_goodness_of_fit_ref 1.063
_refine_ls_hydrogen_treatment constr
_refine_ls_matrix_type full
_refine_ls_number_parameters 314
_refine_ls_number_reflns 6113
_refine_ls_number_restraints 0
_refine_ls_restrained_S_all 1.063
_refine_ls_R_factor_all 0.0684
_refine_ls_R_factor_gt 0.0463
_refine_ls_shift/su_max 0.000
_refine_ls_shift/su_mean 0.000
_refine_ls_structure_factor_coef Fsqd
_refine_ls_weighting_details 'calc w=1/[\s^2^(Fo^2^)+(0.0909P)^2^+0.3764P] where P=(Fo^2^+2Fc^2^)/3'
_refine_ls_weighting_scheme calc
_refine_ls_wR_factor_gt 0.1222
_refine_ls_wR_factor_ref 0.1444
_reflns_number_gt 4653
_reflns_number_total 6113
_reflns_threshold_expression >2sigma(I)
_cod_data_source_file b715789d.txt
_cod_data_source_block Compound6
_cod_depositor_comments
;
The following automatic conversions were performed:
'_symmetry_cell_setting' value 'Triclinic' changed to 'triclinic'
according to '/home/saulius/struct/CIF-dictionaries/cif_core.dic'
dictionary named 'cif_core.dic' version 2.4.1 from 2010-06-29.

Automatic conversion script
Id: cif_fix_enum 1527 2010-12-29 10:47:43Z saulius 
;
_cod_original_sg_symbol_H-M P-1
_cod_database_code 7003370

loop_
_symmetry_equiv_pos_as_xyz
'x, y, z'
'-x, -y, -z'

loop_
_atom_site_label
_atom_site_type_symbol
_atom_site_fract_x
_atom_site_fract_y
_atom_site_fract_z
_atom_site_U_iso_or_equiv
_atom_site_adp_type
_atom_site_occupancy
_atom_site_symmetry_multiplicity
_atom_site_calc_flag
_atom_site_refinement_flags
_atom_site_disorder_assembly
_atom_site_disorder_group
P1 P 0.28008(14) 0.08874(13) 0.22133(11) 0.0256(3) Uani 1 1 d . . .
C1 C 0.1143(6) 0.0781(5) 0.1707(4) 0.0320(14) Uani 1 1 d . . .
H1A H 0.0451 0.0707 0.2211 0.038 Uiso 1 1 calc R . .
C2 C 0.0672(6) 0.1872(6) 0.0894(5) 0.0435(17) Uani 1 1 d . . .
H2A H -0.0255 0.1862 0.0675 0.065 Uiso 1 1 calc R . .
H2B H 0.1300 0.1936 0.0371 0.065 Uiso 1 1 calc R . .
H2C H 0.0667 0.2524 0.1112 0.065 Uiso 1 1 calc R . .
C3 C 0.1207(7) -0.0247(6) 0.1375(5) 0.0495(18) Uani 1 1 d . . .
H3A H 0.0389 -0.0159 0.0979 0.074 Uiso 1 1 calc R . .
H3B H 0.1246 -0.0941 0.1928 0.074 Uiso 1 1 calc R . .
H3C H 0.2028 -0.0299 0.1005 0.074 Uiso 1 1 calc R . .
C4 C 0.3218(6) -0.0394(5) 0.3259(4) 0.0321(14) Uani 1 1 d . . .
H4A H 0.4010 -0.0257 0.3592 0.039 Uiso 1 1 calc R . .
C5 C 0.2059(7) -0.0542(6) 0.3971(5) 0.0455(17) Uani 1 1 d . . .
H5A H 0.2333 -0.1223 0.4524 0.068 Uiso 1 1 calc R . .
H5B H 0.1225 -0.0622 0.3668 0.068 Uiso 1 1 calc R . .
H5C H 0.1882 0.0126 0.4174 0.068 Uiso 1 1 calc R . .
C6 C 0.3707(7) -0.1482(5) 0.3058(5) 0.0450(17) Uani 1 1 d . . .
H6A H 0.4145 -0.2060 0.3634 0.068 Uiso 1 1 calc R . .
H6B H 0.4371 -0.1338 0.2553 0.068 Uiso 1 1 calc R . .
H6C H 0.2924 -0.1753 0.2857 0.068 Uiso 1 1 calc R . .
N1 N 0.3934(5) 0.0835(4) 0.1409(3) 0.0271(11) Uani 1 1 d . . .
P2 P 0.50537(15) 0.16539(13) 0.10550(11) 0.0280(4) Uani 1 1 d . . .
C7 C 0.5205(6) 0.1974(6) -0.0231(4) 0.0390(15) Uani 1 1 d . . .
H7A H 0.5398 0.1234 -0.0351 0.047 Uiso 1 1 calc R . .
C8 C 0.3872(7) 0.2620(7) -0.0767(5) 0.053(2) Uani 1 1 d . . .
H8A H 0.3960 0.2723 -0.1443 0.080 Uiso 1 1 calc R . .
H8B H 0.3676 0.3365 -0.0685 0.080 Uiso 1 1 calc R . .
H8C H 0.3121 0.2187 -0.0518 0.080 Uiso 1 1 calc R . .
C9 C 0.6391(7) 0.2632(6) -0.0617(5) 0.0501(19) Uani 1 1 d . . .
H9A H 0.6412 0.2810 -0.1306 0.075 Uiso 1 1 calc R . .
H9B H 0.7257 0.2168 -0.0323 0.075 Uiso 1 1 calc R . .
H9C H 0.6263 0.3340 -0.0470 0.075 Uiso 1 1 calc R . .
C10 C 0.6753(6) 0.0913(6) 0.1583(5) 0.0408(17) Uani 1 1 d . . .
H10A H 0.7438 0.1441 0.1332 0.049 Uiso 1 1 calc R . .
C11 C 0.6767(7) 0.0595(6) 0.2655(5) 0.0493(19) Uani 1 1 d . . .
H11A H 0.7708 0.0310 0.2912 0.074 Uiso 1 1 calc R . .
H11B H 0.6190 0.0003 0.2922 0.074 Uiso 1 1 calc R . .
H11C H 0.6411 0.1267 0.2825 0.074 Uiso 1 1 calc R . .
C12 C 0.7177(8) -0.0150(7) 0.1308(6) 0.061(2) Uani 1 1 d . . .
H12A H 0.8063 -0.0547 0.1620 0.092 Uiso 1 1 calc R . .
H12B H 0.7257 0.0072 0.0619 0.092 Uiso 1 1 calc R . .
H12C H 0.6483 -0.0655 0.1510 0.092 Uiso 1 1 calc R . .
Te1 Te 0.46602(4) 0.34396(4) 0.13738(3) 0.03776(16) Uani 1 1 d . . .
Zn1 Zn 0.28687(7) 0.25381(6) 0.26481(5) 0.02843(19) Uani 1 1 d . . .
P3 P 0.10445(15) 0.39660(13) 0.27264(11) 0.0271(3) Uani 1 1 d . . .
C13 C 0.1236(6) 0.5338(5) 0.1797(4) 0.0315(14) Uani 1 1 d . . .
H13A H 0.2237 0.5391 0.1791 0.038 Uiso 1 1 calc R . .
C14 C 0.0508(7) 0.6403(6) 0.1991(5) 0.0440(17) Uani 1 1 d . . .
H14A H 0.0837 0.7081 0.1559 0.066 Uiso 1 1 calc R . .
H14B H 0.0710 0.6337 0.2649 0.066 Uiso 1 1 calc R . .
H14C H -0.0483 0.6469 0.1890 0.066 Uiso 1 1 calc R . .
C15 C 0.0851(7) 0.5335(6) 0.0810(4) 0.0408(16) Uani 1 1 d . . .
H15A H 0.1115 0.6007 0.0326 0.061 Uiso 1 1 calc R . .
H15B H -0.0141 0.5349 0.0758 0.061 Uiso 1 1 calc R . .
H15C H 0.1333 0.4647 0.0715 0.061 Uiso 1 1 calc R . .
C16 C -0.0687(6) 0.3656(6) 0.2552(5) 0.0358(15) Uani 1 1 d . . .
H16A H -0.0731 0.3569 0.1914 0.043 Uiso 1 1 calc R . .
C17 C -0.1866(7) 0.4580(7) 0.2578(6) 0.055(2) Uani 1 1 d . . .
H17A H -0.2740 0.4292 0.2598 0.082 Uiso 1 1 calc R . .
H17B H -0.1863 0.5250 0.2008 0.082 Uiso 1 1 calc R . .
H17C H -0.1751 0.4789 0.3143 0.082 Uiso 1 1 calc R . .
C18 C -0.0888(7) 0.2533(6) 0.3283(6) 0.052(2) Uani 1 1 d . . .
H18A H -0.1778 0.2340 0.3162 0.078 Uiso 1 1 calc R . .
H18B H -0.0860 0.2593 0.3919 0.078 Uiso 1 1 calc R . .
H18C H -0.0156 0.1937 0.3243 0.078 Uiso 1 1 calc R . .
N2 N 0.1069(5) 0.4155(4) 0.3754(3) 0.0283(11) Uani 1 1 d . . .
P4 P 0.22972(14) 0.36276(13) 0.45354(10) 0.0248(3) Uani 1 1 d . . .
C19 C 0.1535(6) 0.3261(5) 0.5703(4) 0.0296(13) Uani 1 1 d . . .
H19A H 0.0930 0.3956 0.5732 0.036 Uiso 1 1 calc R . .
C20 C 0.0646(6) 0.2345(5) 0.5835(4) 0.0361(15) Uani 1 1 d . . .
H20A H 0.0176 0.2221 0.6435 0.054 Uiso 1 1 calc R . .
H20B H 0.1221 0.1637 0.5847 0.054 Uiso 1 1 calc R . .
H20C H -0.0034 0.2583 0.5309 0.054 Uiso 1 1 calc R . .
C21 C 0.2624(6) 0.2906(6) 0.6515(4) 0.0366(15) Uani 1 1 d . . .
H21A H 0.2176 0.2690 0.7125 0.055 Uiso 1 1 calc R . .
H21B H 0.3115 0.3545 0.6460 0.055 Uiso 1 1 calc R . .
H21C H 0.3274 0.2258 0.6477 0.055 Uiso 1 1 calc R . .
C22 C 0.3411(6) 0.4677(5) 0.4513(4) 0.0329(14) Uani 1 1 d . . .
H22A H 0.4131 0.4313 0.5031 0.039 Uiso 1 1 calc R . .
C23 C 0.2603(7) 0.5708(6) 0.4692(5) 0.0422(16) Uani 1 1 d . . .
H23A H 0.3237 0.6208 0.4759 0.063 Uiso 1 1 calc R . .
H23B H 0.2097 0.5456 0.5275 0.063 Uiso 1 1 calc R . .
H23C H 0.1957 0.6124 0.4156 0.063 Uiso 1 1 calc R . .
C24 C 0.4129(7) 0.5054(6) 0.3564(5) 0.0442(17) Uani 1 1 d . . .
H24A H 0.4772 0.5567 0.3588 0.066 Uiso 1 1 calc R . .
H24B H 0.3443 0.5450 0.3049 0.066 Uiso 1 1 calc R . .
H24C H 0.4631 0.4385 0.3448 0.066 Uiso 1 1 calc R . .
Te2 Te 0.38019(4) 0.19554(4) 0.44384(3) 0.03579(16) Uani 1 1 d . . .

loop_
_atom_site_aniso_label
_atom_site_aniso_U_11
_atom_site_aniso_U_22
_atom_site_aniso_U_33
_atom_site_aniso_U_23
_atom_site_aniso_U_13
_atom_site_aniso_U_12
P1 0.0259(7) 0.0243(8) 0.0265(8) -0.0069(6) 0.0008(6) -0.0076(6)
C1 0.029(3) 0.037(4) 0.036(4) -0.018(3) 0.006(3) -0.009(3)
C2 0.032(3) 0.044(4) 0.056(5) -0.021(4) -0.015(3) 0.001(3)
C3 0.053(4) 0.048(5) 0.057(5) -0.026(4) -0.009(4) -0.015(3)
C4 0.029(3) 0.026(3) 0.038(4) -0.004(3) 0.002(3) -0.009(2)
C5 0.051(4) 0.042(4) 0.039(4) -0.004(3) 0.009(3) -0.018(3)
C6 0.053(4) 0.029(4) 0.045(4) -0.001(3) -0.003(3) -0.008(3)
N1 0.027(2) 0.025(3) 0.033(3) -0.011(2) 0.004(2) -0.010(2)
P2 0.0284(8) 0.0250(8) 0.0285(8) -0.0049(7) 0.0029(6) -0.0073(6)
C7 0.043(4) 0.039(4) 0.034(4) -0.008(3) 0.006(3) -0.011(3)
C8 0.061(5) 0.069(5) 0.028(4) -0.013(4) 0.004(3) -0.010(4)
C9 0.056(4) 0.048(5) 0.038(4) -0.001(3) 0.012(3) -0.017(4)
C10 0.021(3) 0.039(4) 0.053(4) -0.004(3) 0.000(3) -0.007(3)
C11 0.042(4) 0.047(5) 0.046(4) 0.002(4) -0.013(3) -0.010(3)
C12 0.050(4) 0.047(5) 0.067(5) -0.002(4) 0.019(4) 0.011(4)
Te1 0.0461(3) 0.0295(3) 0.0411(3) -0.0120(2) 0.0099(2) -0.01690(19)
Zn1 0.0315(4) 0.0267(4) 0.0286(4) -0.0105(3) -0.0001(3) -0.0060(3)
P3 0.0291(8) 0.0260(8) 0.0273(8) -0.0100(7) -0.0043(6) -0.0041(6)
C13 0.041(3) 0.027(3) 0.029(3) -0.012(3) -0.006(3) -0.005(3)
C14 0.059(4) 0.030(4) 0.039(4) -0.008(3) 0.000(3) -0.005(3)
C15 0.056(4) 0.039(4) 0.024(3) -0.008(3) -0.009(3) 0.000(3)
C16 0.026(3) 0.048(4) 0.038(4) -0.021(3) -0.008(3) -0.005(3)
C17 0.033(4) 0.062(5) 0.073(5) -0.028(4) -0.008(3) -0.004(3)
C18 0.033(4) 0.052(5) 0.083(6) -0.031(4) 0.003(3) -0.020(3)
N2 0.031(3) 0.023(3) 0.028(3) -0.003(2) -0.005(2) -0.005(2)
P4 0.0266(7) 0.0243(8) 0.0230(8) -0.0073(6) -0.0026(6) -0.0042(6)
C19 0.031(3) 0.032(3) 0.027(3) -0.011(3) 0.005(2) -0.005(3)
C20 0.041(4) 0.033(4) 0.034(4) -0.008(3) 0.005(3) -0.012(3)
C21 0.043(4) 0.038(4) 0.022(3) -0.004(3) -0.003(3) -0.001(3)
C22 0.033(3) 0.038(4) 0.028(3) -0.009(3) -0.007(3) -0.011(3)
C23 0.048(4) 0.032(4) 0.046(4) -0.010(3) -0.003(3) -0.013(3)
C24 0.047(4) 0.050(4) 0.041(4) -0.015(3) 0.005(3) -0.023(3)
Te2 0.0382(3) 0.0360(3) 0.0307(3) -0.0125(2) -0.00784(18) 0.00617(18)

loop_
_atom_type_symbol
_atom_type_description
_atom_type_scat_dispersion_real
_atom_type_scat_dispersion_imag
_atom_type_scat_source
C C 0.0033 0.0016 'International Tables Vol C Tables 4.2.6.8 and 6.1.1.4'
H H 0.0000 0.0000 'International Tables Vol C Tables 4.2.6.8 and 6.1.1.4'
N N 0.0061 0.0033 'International Tables Vol C Tables 4.2.6.8 and 6.1.1.4'
P P 0.1023 0.0942 'International Tables Vol C Tables 4.2.6.8 and 6.1.1.4'
Zn Zn 0.2839 1.4301 'International Tables Vol C Tables 4.2.6.8 and 6.1.1.4'
Te Te -0.5308 1.6751 'International Tables Vol C Tables 4.2.6.8 and 6.1.1.4'

loop_
_geom_angle_atom_site_label_1
_geom_angle_atom_site_label_2
_geom_angle_atom_site_label_3
_geom_angle
_geom_angle_site_symmetry_1
_geom_angle_site_symmetry_3
_geom_angle_publ_flag
N1 P1 C4 108.4(3) . . ?
N1 P1 C1 105.7(3) . . ?
C4 P1 C1 106.5(3) . . ?
N1 P1 Zn1 110.09(18) . . ?
C4 P1 Zn1 109.6(2) . . ?
C1 P1 Zn1 116.2(2) . . ?
C2 C1 C3 110.4(5) . . ?
C2 C1 P1 109.0(4) . . ?
C3 C1 P1 113.3(4) . . ?
C6 C4 C5 111.6(5) . . ?
C6 C4 P1 115.8(5) . . ?
C5 C4 P1 112.2(4) . . ?
P2 N1 P1 125.9(3) . . ?
N1 P2 C7 108.4(3) . . ?
N1 P2 C10 110.2(3) . . ?
C7 P2 C10 105.6(3) . . ?
N1 P2 Te1 116.68(19) . . ?
C7 P2 Te1 108.4(2) . . ?
C10 P2 Te1 107.1(2) . . ?
C8 C7 C9 110.2(6) . . ?
C8 C7 P2 111.4(5) . . ?
C9 C7 P2 112.2(5) . . ?
C11 C10 C12 110.1(6) . . ?
C11 C10 P2 110.9(4) . . ?
C12 C10 P2 111.0(5) . . ?
P2 Te1 Zn1 87.70(5) . . ?
P3 Zn1 P1 129.59(6) . . ?
P3 Zn1 Te1 110.61(5) . . ?
P1 Zn1 Te1 96.65(5) . . ?
P3 Zn1 Te2 96.47(5) . . ?
P1 Zn1 Te2 110.79(5) . . ?
Te1 Zn1 Te2 113.38(3) . . ?
N2 P3 C16 106.5(3) . . ?
N2 P3 C13 107.8(3) . . ?
C16 P3 C13 107.2(3) . . ?
N2 P3 Zn1 111.13(18) . . ?
C16 P3 Zn1 114.4(2) . . ?
C13 P3 Zn1 109.5(2) . . ?
C15 C13 C14 112.0(5) . . ?
C15 C13 P3 111.2(4) . . ?
C14 C13 P3 114.8(4) . . ?
C18 C16 C17 109.8(6) . . ?
C18 C16 P3 109.4(4) . . ?
C17 C16 P3 114.9(5) . . ?
P4 N2 P3 124.6(3) . . ?
N2 P4 C19 107.5(3) . . ?
N2 P4 C22 111.7(3) . . ?
C19 P4 C22 105.7(3) . . ?
N2 P4 Te2 116.52(19) . . ?
C19 P4 Te2 108.6(2) . . ?
C22 P4 Te2 106.3(2) . . ?
C20 C19 C21 110.7(5) . . ?
C20 C19 P4 111.1(4) . . ?
C21 C19 P4 112.2(4) . . ?
C23 C22 C24 110.0(5) . . ?
C23 C22 P4 111.1(4) . . ?
C24 C22 P4 111.1(4) . . ?
P4 Te2 Zn1 87.46(5) . . ?

loop_
_geom_bond_atom_site_label_1
_geom_bond_atom_site_label_2
_geom_bond_distance
_geom_bond_site_symmetry_2
_geom_bond_publ_flag
P1 N1 1.641(5) . ?
P1 C4 1.835(6) . ?
P1 C1 1.855(6) . ?
P1 Zn1 2.3920(18) . ?
C1 C2 1.517(9) . ?
C1 C3 1.530(9) . ?
C4 C6 1.512(9) . ?
C4 C5 1.540(8) . ?
N1 P2 1.589(5) . ?
P2 C7 1.839(7) . ?
P2 C10 1.843(6) . ?
P2 Te1 2.4327(18) . ?
C7 C8 1.523(9) . ?
C7 C9 1.528(9) . ?
C10 C11 1.519(10) . ?
C10 C12 1.531(10) . ?
Te1 Zn1 2.6637(12) . ?
Zn1 P3 2.3842(18) . ?
Zn1 Te2 2.6702(11) . ?
P3 N2 1.635(5) . ?
P3 C16 1.850(6) . ?
P3 C13 1.857(6) . ?
C13 C15 1.532(8) . ?
C13 C14 1.543(9) . ?
C16 C18 1.512(10) . ?
C16 C17 1.531(9) . ?
N2 P4 1.602(5) . ?
P4 C19 1.832(6) . ?
P4 C22 1.834(6) . ?
P4 Te2 2.4410(17) . ?
C19 C20 1.512(8) . ?
C19 C21 1.539(8) . ?
C22 C23 1.524(9) . ?
C22 C24 1.538(9) . ?
